data_7032124
loop_
_publ_author_name
'Sidiropoulos, Anastas'
'Osborne, Brooke'
'Simonov, Alexandr N.'
'Dange, Deepak'
'Bond, Alan M.'
'Stasch, Andreas'
'Jones, Cameron'

_publ_section_title
;
 Expanded ring N-heterocyclic carbene adducts of group 15 element
 trichlorides: synthesis and reduction studies.
;
_journal_issue 39
_journal_name_full 'Dalton transactions (Cambridge, England : 2003)'
_journal_page_first 14858
_journal_page_last 14864
_journal_paper_doi 10.1039/c4dt02074j
_journal_volume 43
_journal_year 2014
_chemical_formula_sum 'C50 H64 N4'
_chemical_formula_weight 721.05
_chemical_name_systematic
; 
 ? 
;
_space_group_IT_number 20
_symmetry_cell_setting orthorhombic
_symmetry_space_group_name_Hall 'C 2c 2'
_symmetry_space_group_name_H-M 'C 2 2 21'
_atom_sites_solution_hydrogens geom
_atom_sites_solution_primary direct
_atom_sites_solution_secondary difmap
_audit_creation_method SHELXL-97
_cell_angle_alpha 90.00
_cell_angle_beta 90.00
_cell_angle_gamma 90.00
_cell_formula_units_Z 4
_cell_length_a 11.656(2)
_cell_length_b 14.612(3)
_cell_length_c 23.686(5)
_cell_measurement_temperature 100(2)
_cell_volume 4034.1(14)
_computing_cell_refinement 'XDS (Kabsch, 1993)'
_computing_data_collection 'Blu-Ice (McPhillips, 2002)'
_computing_data_reduction 'XDS (Kabsch, 1993)'
_computing_molecular_graphics X-Seed
_computing_publication_material CifTAB
_computing_structure_refinement 'SHELXL-97 (Sheldrick, 1997)'
_computing_structure_solution 'SHELXS-97 (Sheldrick, 1990)'
_diffrn_ambient_temperature 100(2)
_diffrn_measured_fraction_theta_full 0.993
_diffrn_measured_fraction_theta_max 0.993
_diffrn_measurement_device_type 'ADSC Quantum 210r'
_diffrn_radiation_source 'Australian Synchrotron'
_diffrn_radiation_type Synchrotron
_diffrn_radiation_wavelength 0.71090
_diffrn_reflns_av_R_equivalents 0.0485
_diffrn_reflns_av_sigmaI/netI 0.0350
_diffrn_reflns_limit_h_max 13
_diffrn_reflns_limit_h_min -14
_diffrn_reflns_limit_k_max 18
_diffrn_reflns_limit_k_min -18
_diffrn_reflns_limit_l_max 29
_diffrn_reflns_limit_l_min -29
_diffrn_reflns_number 15178
_diffrn_reflns_theta_full 25.99
_diffrn_reflns_theta_max 25.99
_diffrn_reflns_theta_min 2.92
_exptl_absorpt_coefficient_mu 0.069
_exptl_absorpt_correction_T_max 0.997
_exptl_absorpt_correction_T_min 0.991
_exptl_absorpt_correction_type multi-scan
_exptl_absorpt_process_details XDS
_exptl_crystal_colour colourless
_exptl_crystal_density_diffrn 1.187
_exptl_crystal_density_method 'not measured'
_exptl_crystal_description block
_exptl_crystal_F_000 1568
_exptl_crystal_size_max 0.07
_exptl_crystal_size_mid 0.05
_exptl_crystal_size_min 0.03
_refine_diff_density_max 0.204
_refine_diff_density_min -0.161
_refine_diff_density_rms 0.039
_refine_ls_abs_structure_details 'Flack H D (1983), Acta Cryst. A39, 876-881'
_refine_ls_abs_structure_Flack 0(2)
_refine_ls_extinction_coef 0.0313(15)
_refine_ls_extinction_expression Fc^*^=kFc[1+0.001xFc^2^\l^3^/sin(2\q)]^-1/4^
_refine_ls_extinction_method SHELXL
_refine_ls_goodness_of_fit_ref 1.057
_refine_ls_hydrogen_treatment constr
_refine_ls_matrix_type full
_refine_ls_number_parameters 251
_refine_ls_number_reflns 3948
_refine_ls_number_restraints 2
_refine_ls_restrained_S_all 1.061
_refine_ls_R_factor_all 0.0375
_refine_ls_R_factor_gt 0.0350
_refine_ls_shift/su_max 0.000
_refine_ls_shift/su_mean 0.000
_refine_ls_structure_factor_coef Fsqd
_refine_ls_weighting_details 'calc w=1/[\s^2^(Fo^2^)+(0.0392P)^2^+1.9321P] where P=(Fo^2^+2Fc^2^)/3'
_refine_ls_weighting_scheme calc
_refine_ls_wR_factor_gt 0.0851
_refine_ls_wR_factor_ref 0.0866
_reflns_number_gt 3743
_reflns_number_total 3948
_reflns_threshold_expression >2sigma(I)
_cod_data_source_file c4dt02074j2.cif
_cod_data_source_block cj1074
_cod_depositor_comments 'Adding full bibliography for 7032119--7032124.cif.'
_cod_original_cell_volume 4033.9(14)
_cod_original_sg_symbol_H-M C222(1)
_cod_database_code 7032124

loop_
_symmetry_equiv_pos_as_xyz
'x, y, z'
'-x, -y, z+1/2'
'x, -y, -z'
'-x, y, -z+1/2'
'x+1/2, y+1/2, z'
'-x+1/2, -y+1/2, z+1/2'
'x+1/2, -y+1/2, -z'
'-x+1/2, y+1/2, -z+1/2'

loop_
_atom_site_label
_atom_site_type_symbol
_atom_site_fract_x
_atom_site_fract_y
_atom_site_fract_z
_atom_site_U_iso_or_equiv
_atom_site_adp_type
_atom_site_occupancy
_atom_site_symmetry_multiplicity
_atom_site_calc_flag
_atom_site_refinement_flags
N1 N 0.75338(10) 0.09662(8) 0.51138(5) 0.0182(3) Uani 1 1 d .
C1 C 0.86309(11) 0.05400(9) 0.49653(6) 0.0161(3) Uani 1 1 d .
H1 H 0.9248 0.0805 0.5209 0.019 Uiso 1 1 calc R
N2 N 0.88865(10) 0.07560(8) 0.43662(5) 0.0174(3) Uani 1 1 d .
C2 C 0.68691(12) 0.13119(10) 0.46326(6) 0.0205(3) Uani 1 1 d .
H2A H 0.6121 0.1549 0.4766 0.025 Uiso 1 1 calc R
H2B H 0.6721 0.0808 0.4363 0.025 Uiso 1 1 calc R
C3 C 0.75298(14) 0.20717(10) 0.43394(7) 0.0242(3) Uani 1 1 d .
H3A H 0.7633 0.2595 0.4600 0.029 Uiso 1 1 calc R
H3B H 0.7100 0.2287 0.4004 0.029 Uiso 1 1 calc R
C4 C 0.87043(13) 0.16947(10) 0.41589(6) 0.0222(3) Uani 1 1 d .
H4A H 0.8756 0.1699 0.3742 0.027 Uiso 1 1 calc R
H4B H 0.9317 0.2097 0.4308 0.027 Uiso 1 1 calc R
C5 C 0.73662(12) 0.14856(9) 0.56218(6) 0.0180(3) Uani 1 1 d .
C6 C 0.81628(12) 0.21069(10) 0.58544(6) 0.0200(3) Uani 1 1 d .
C7 C 0.78744(13) 0.25919(10) 0.63442(6) 0.0218(3) Uani 1 1 d .
H7 H 0.8428 0.2996 0.6501 0.026 Uiso 1 1 calc R
C8 C 0.68231(13) 0.25121(10) 0.66115(6) 0.0217(3) Uani 1 1 d .
C9 C 0.60429(12) 0.19034(10) 0.63740(6) 0.0210(3) Uani 1 1 d .
H9 H 0.5315 0.1830 0.6549 0.025 Uiso 1 1 calc R
C10 C 0.62827(13) 0.13974(10) 0.58914(6) 0.0196(3) Uani 1 1 d .
C11 C 0.93176(13) 0.23297(11) 0.56034(7) 0.0244(3) Uani 1 1 d .
H11A H 0.9888 0.1891 0.5741 0.037 Uiso 1 1 calc R
H11B H 0.9543 0.2950 0.5715 0.037 Uiso 1 1 calc R
H11C H 0.9272 0.2293 0.5191 0.037 Uiso 1 1 calc R
C12 C 0.65272(15) 0.30825(11) 0.71203(7) 0.0284(4) Uani 1 1 d .
H12A H 0.5997 0.3571 0.7009 0.043 Uiso 1 1 calc R
H12B H 0.7229 0.3352 0.7276 0.043 Uiso 1 1 calc R
H12C H 0.6163 0.2695 0.7407 0.043 Uiso 1 1 calc R
C13 C 0.53484(13) 0.07792(10) 0.56717(7) 0.0242(3) Uani 1 1 d .
H13A H 0.4778 0.1145 0.5468 0.036 Uiso 1 1 calc R
H13B H 0.4979 0.0465 0.5989 0.036 Uiso 1 1 calc R
H13C H 0.5682 0.0325 0.5415 0.036 Uiso 1 1 calc R
C14 C 0.98338(12) 0.03297(10) 0.40758(6) 0.0181(3) Uani 1 1 d .
C15 C 1.09916(13) 0.04530(10) 0.42366(6) 0.0198(3) Uani 1 1 d .
C16 C 1.18441(12) -0.00077(11) 0.39375(7) 0.0223(3) Uani 1 1 d .
H16 H 1.2619 0.0057 0.4056 0.027 Uiso 1 1 calc R
C17 C 1.16078(13) -0.05571(10) 0.34736(6) 0.0229(3) Uani 1 1 d .
C18 C 1.04730(13) -0.06039(10) 0.32958(6) 0.0224(3) Uani 1 1 d .
H18 H 1.0295 -0.0951 0.2968 0.027 Uiso 1 1 calc R
C19 C 0.95853(12) -0.01594(10) 0.35810(6) 0.0203(3) Uani 1 1 d .
C20 C 1.13457(12) 0.10909(11) 0.47028(6) 0.0224(3) Uani 1 1 d .
H20A H 1.1166 0.1722 0.4595 0.034 Uiso 1 1 calc R
H20B H 1.2173 0.1033 0.4769 0.034 Uiso 1 1 calc R
H20C H 1.0930 0.0933 0.5049 0.034 Uiso 1 1 calc R
C21 C 1.25535(15) -0.10545(12) 0.31649(7) 0.0302(4) Uani 1 1 d .
H21A H 1.3051 -0.1363 0.3439 0.045 Uiso 1 1 calc R
H21B H 1.3006 -0.0614 0.2946 0.045 Uiso 1 1 calc R
H21C H 1.2217 -0.1509 0.2909 0.045 Uiso 1 1 calc R
C22 C 0.83959(12) -0.01794(11) 0.33298(6) 0.0235(3) Uani 1 1 d .
H22A H 0.8240 -0.0790 0.3177 0.035 Uiso 1 1 calc R
H22B H 0.8344 0.0274 0.3026 0.035 Uiso 1 1 calc R
H22C H 0.7831 -0.0034 0.3623 0.035 Uiso 1 1 calc R
C23 C 1.4669(2) 0.02395(14) 0.22571(9) 0.0497(6) Uani 1 1 d D
H23 H 1.4436 -0.0322 0.2090 0.060 Uiso 1 1 calc R
C24 C 1.43510(17) 0.10580(18) 0.20194(9) 0.0519(6) Uani 1 1 d D
H24 H 1.3901 0.1067 0.1685 0.062 Uiso 1 1 calc R
C25 C 1.46831(19) 0.18558(16) 0.22645(12) 0.0634(8) Uani 1 1 d D
H25 H 1.4462 0.2421 0.2099 0.076 Uiso 1 1 calc R

loop_
_atom_site_aniso_label
_atom_site_aniso_U_11
_atom_site_aniso_U_22
_atom_site_aniso_U_33
_atom_site_aniso_U_23
_atom_site_aniso_U_13
_atom_site_aniso_U_12
N1 0.0146(6) 0.0198(6) 0.0202(6) 0.0001(5) -0.0003(4) 0.0036(5)
C1 0.0135(6) 0.0153(7) 0.0194(7) -0.0001(5) -0.0005(5) 0.0009(5)
N2 0.0157(6) 0.0168(6) 0.0196(6) 0.0029(5) 0.0015(5) 0.0011(4)
C2 0.0164(7) 0.0226(7) 0.0224(7) 0.0021(6) -0.0016(6) 0.0028(5)
C3 0.0245(8) 0.0210(7) 0.0272(8) 0.0047(6) 0.0007(6) 0.0045(6)
C4 0.0238(7) 0.0178(7) 0.0251(7) 0.0045(6) 0.0034(6) 0.0025(6)
C5 0.0166(7) 0.0167(6) 0.0206(7) 0.0019(5) 0.0014(5) 0.0031(5)
C6 0.0186(7) 0.0180(7) 0.0234(7) 0.0021(6) 0.0006(6) 0.0010(5)
C7 0.0189(7) 0.0208(7) 0.0256(7) -0.0020(6) -0.0009(6) -0.0002(6)
C8 0.0218(7) 0.0211(7) 0.0224(7) 0.0018(6) -0.0001(6) 0.0042(6)
C9 0.0165(7) 0.0219(7) 0.0245(7) 0.0036(6) 0.0036(6) 0.0041(6)
C10 0.0187(7) 0.0169(7) 0.0233(7) 0.0023(5) 0.0006(6) 0.0027(5)
C11 0.0211(7) 0.0233(7) 0.0288(8) -0.0039(6) 0.0040(6) -0.0053(6)
C12 0.0287(9) 0.0292(9) 0.0274(8) -0.0038(6) 0.0033(6) 0.0044(7)
C13 0.0173(7) 0.0263(8) 0.0291(8) 0.0002(6) 0.0036(6) -0.0011(6)
C14 0.0164(7) 0.0170(7) 0.0210(7) 0.0037(5) 0.0034(5) 0.0004(5)
C15 0.0196(7) 0.0178(7) 0.0220(7) 0.0046(5) 0.0010(6) -0.0017(6)
C16 0.0151(7) 0.0251(7) 0.0267(8) 0.0051(6) 0.0020(5) -0.0002(6)
C17 0.0227(7) 0.0213(7) 0.0248(7) 0.0050(6) 0.0069(6) 0.0023(6)
C18 0.0255(7) 0.0212(7) 0.0203(7) -0.0004(6) 0.0013(6) -0.0002(6)
C19 0.0192(7) 0.0208(7) 0.0209(7) 0.0047(6) 0.0002(6) -0.0019(6)
C20 0.0161(7) 0.0242(7) 0.0269(7) 0.0003(6) -0.0007(6) -0.0031(6)
C21 0.0256(8) 0.0337(9) 0.0315(8) 0.0006(7) 0.0075(7) 0.0065(7)
C22 0.0204(7) 0.0283(8) 0.0219(7) 0.0007(6) -0.0013(6) -0.0023(6)
C23 0.0590(13) 0.0416(12) 0.0484(11) -0.0192(9) 0.0235(10) -0.0256(10)
C24 0.0262(10) 0.0878(18) 0.0418(11) 0.0229(12) -0.0020(8) -0.0062(11)
C25 0.0366(12) 0.0428(13) 0.111(2) 0.0339(13) 0.0219(12) 0.0100(9)

loop_
_atom_type_symbol
_atom_type_description
_atom_type_scat_dispersion_real
_atom_type_scat_dispersion_imag
_atom_type_scat_source
C C 0.0033 0.0016 'International Tables Vol C Tables 4.2.6.8 and 6.1.1.4'
H H 0.0000 0.0000 'International Tables Vol C Tables 4.2.6.8 and 6.1.1.4'
N N 0.0061 0.0033 'International Tables Vol C Tables 4.2.6.8 and 6.1.1.4'

loop_
_geom_angle_atom_site_label_1
_geom_angle_atom_site_label_2
_geom_angle_atom_site_label_3
_geom_angle
_geom_angle_site_symmetry_1
_geom_angle_site_symmetry_3
C5 N1 C1 123.00(11) . .
C5 N1 C2 113.39(11) . .
C1 N1 C2 114.86(11) . .
N1 C1 N2 108.33(11) . .
N1 C1 C1 113.44(8) . 3_556
N2 C1 C1 108.10(13) . 3_556
N1 C1 H1 109.0 . .
N2 C1 H1 109.0 . .
C1 C1 H1 109.0 3_556 .
C14 N2 C4 110.71(11) . .
C14 N2 C1 121.20(11) . .
C4 N2 C1 119.22(11) . .
N1 C2 C3 109.81(12) . .
N1 C2 H2A 109.7 . .
C3 C2 H2A 109.7 . .
N1 C2 H2B 109.7 . .
C3 C2 H2B 109.7 . .
H2A C2 H2B 108.2 . .
C2 C3 C4 108.47(12) . .
C2 C3 H3A 110.0 . .
C4 C3 H3A 110.0 . .
C2 C3 H3B 110.0 . .
C4 C3 H3B 110.0 . .
H3A C3 H3B 108.4 . .
N2 C4 C3 111.70(12) . .
N2 C4 H4A 109.3 . .
C3 C4 H4A 109.3 . .
N2 C4 H4B 109.3 . .
C3 C4 H4B 109.3 . .
H4A C4 H4B 107.9 . .
C6 C5 C10 117.89(13) . .
C6 C5 N1 125.30(12) . .
C10 C5 N1 116.71(12) . .
C7 C6 C5 119.42(13) . .
C7 C6 C11 115.59(13) . .
C5 C6 C11 124.95(13) . .
C8 C7 C6 123.29(14) . .
C8 C7 H7 118.4 . .
C6 C7 H7 118.4 . .
C7 C8 C9 116.58(14) . .
C7 C8 C12 121.49(14) . .
C9 C8 C12 121.88(14) . .
C10 C9 C8 122.78(14) . .
C10 C9 H9 118.6 . .
C8 C9 H9 118.6 . .
C9 C10 C5 120.01(14) . .
C9 C10 C13 117.22(13) . .
C5 C10 C13 122.76(13) . .
C6 C11 H11A 109.5 . .
C6 C11 H11B 109.5 . .
H11A C11 H11B 109.5 . .
C6 C11 H11C 109.5 . .
H11A C11 H11C 109.5 . .
H11B C11 H11C 109.5 . .
C8 C12 H12A 109.5 . .
C8 C12 H12B 109.5 . .
H12A C12 H12B 109.5 . .
C8 C12 H12C 109.5 . .
H12A C12 H12C 109.5 . .
H12B C12 H12C 109.5 . .
C10 C13 H13A 109.5 . .
C10 C13 H13B 109.5 . .
H13A C13 H13B 109.5 . .
C10 C13 H13C 109.5 . .
H13A C13 H13C 109.5 . .
H13B C13 H13C 109.5 . .
C19 C14 C15 119.15(13) . .
C19 C14 N2 117.41(12) . .
C15 C14 N2 123.17(13) . .
C16 C15 C14 118.82(14) . .
C16 C15 C20 118.51(13) . .
C14 C15 C20 122.63(13) . .
C17 C16 C15 122.70(14) . .
C17 C16 H16 118.7 . .
C15 C16 H16 118.7 . .
C16 C17 C18 117.20(13) . .
C16 C17 C21 121.13(14) . .
C18 C17 C21 121.64(14) . .
C17 C18 C19 122.40(14) . .
C17 C18 H18 118.8 . .
C19 C18 H18 118.8 . .
C18 C19 C14 119.23(13) . .
C18 C19 C22 118.76(13) . .
C14 C19 C22 121.94(13) . .
C15 C20 H20A 109.5 . .
C15 C20 H20B 109.5 . .
H20A C20 H20B 109.5 . .
C15 C20 H20C 109.5 . .
H20A C20 H20C 109.5 . .
H20B C20 H20C 109.5 . .
C17 C21 H21A 109.5 . .
C17 C21 H21B 109.5 . .
H21A C21 H21B 109.5 . .
C17 C21 H21C 109.5 . .
H21A C21 H21C 109.5 . .
H21B C21 H21C 109.5 . .
C19 C22 H22A 109.5 . .
C19 C22 H22B 109.5 . .
H22A C22 H22B 109.5 . .
C19 C22 H22C 109.5 . .
H22A C22 H22C 109.5 . .
H22B C22 H22C 109.5 . .
C24 C23 C23 119.40(13) . 4_855
C24 C23 H23 120.3 . .
C23 C23 H23 120.3 4_855 .
C25 C24 C23 119.7(2) . .
C25 C24 H24 120.2 . .
C23 C24 H24 120.2 . .
C25 C25 C24 120.91(13) 4_855 .
C25 C25 H25 119.5 4_855 .
C24 C25 H25 119.5 . .

loop_
_geom_bond_atom_site_label_1
_geom_bond_atom_site_label_2
_geom_bond_distance
_geom_bond_site_symmetry_2
N1 C5 1.4359(18) .
N1 C1 1.4652(17) .
N1 C2 1.4680(18) .
C1 N2 1.4838(18) .
C1 C1 1.587(3) 3_556
C1 H1 1.0000 .
N2 C14 1.4424(18) .
N2 C4 1.4722(18) .
C2 C3 1.519(2) .
C2 H2A 0.9900 .
C2 H2B 0.9900 .
C3 C4 1.536(2) .
C3 H3A 0.9900 .
C3 H3B 0.9900 .
C4 H4A 0.9900 .
C4 H4B 0.9900 .
C5 C6 1.411(2) .
C5 C10 1.421(2) .
C6 C7 1.400(2) .
C6 C11 1.507(2) .
C7 C8 1.384(2) .
C7 H7 0.9500 .
C8 C9 1.391(2) .
C8 C12 1.505(2) .
C9 C10 1.390(2) .
C9 H9 0.9500 .
C10 C13 1.508(2) .
C11 H11A 0.9800 .
C11 H11B 0.9800 .
C11 H11C 0.9800 .
C12 H12A 0.9800 .
C12 H12B 0.9800 .
C12 H12C 0.9800 .
C13 H13A 0.9800 .
C13 H13B 0.9800 .
C13 H13C 0.9800 .
C14 C19 1.403(2) .
C14 C15 1.414(2) .
C15 C16 1.394(2) .
C15 C20 1.503(2) .
C16 C17 1.388(2) .
C16 H16 0.9500 .
C17 C18 1.390(2) .
C17 C21 1.509(2) .
C18 C19 1.396(2) .
C18 H18 0.9500 .
C19 C22 1.5090(19) .
C20 H20A 0.9800 .
C20 H20B 0.9800 .
C20 H20C 0.9800 .
C21 H21A 0.9800 .
C21 H21B 0.9800 .
C21 H21C 0.9800 .
C22 H22A 0.9800 .
C22 H22B 0.9800 .
C22 H22C 0.9800 .
C23 C24 1.373(3) .
C23 C23 1.386(5) 4_855
C23 H23 0.9500 .
C24 C25 1.359(3) .
C24 H24 0.9500 .
C25 C25 1.338(6) 4_855
C25 H25 0.9500 .
